data_4063566
loop_
_publ_author_name
'Cheung, Chi Wai'
'Chan, Kin Shing'

_publ_section_title
;
 Base-Promoted Selective Aryl C--Br and C--I Bond Cleavage by Iridium(III)
 Porphyrin: Reduction of IrIII--OH to IrIIfor Metalloradical Ipso
 Substitution of Aryl--Halogen Bonds
;
_journal_issue 16
_journal_name_full Organometallics
_journal_page_first 4269
_journal_paper_doi 10.1021/om200251k
_journal_volume 30
_journal_year 2011
_chemical_formula_sum 'C60 H59 Ir N4 O2 Si'
_chemical_formula_weight 1088.40
_chemical_name_systematic
;

 ?

;
_space_group_IT_number 14
_symmetry_cell_setting monoclinic
_symmetry_space_group_name_Hall '-P 2yn'
_symmetry_space_group_name_H-M 'P 1 21/n 1'
_atom_sites_solution_hydrogens geom
_atom_sites_solution_primary direct
_atom_sites_solution_secondary difmap
_audit_creation_method SHELXL-97
_cell_angle_alpha 90.00
_cell_angle_beta 107.682(3)
_cell_angle_gamma 90.00
_cell_formula_units_Z 4
_cell_length_a 15.157(3)
_cell_length_b 22.886(5)
_cell_length_c 16.111(3)
_cell_measurement_reflns_used 952
_cell_measurement_temperature 293(2)
_cell_measurement_theta_max 24.51
_cell_measurement_theta_min 2.41
_cell_volume 5324.6(19)
_computing_cell_refinement 'Bruker SMART'
_computing_data_collection 'Bruker SMART'
_computing_data_reduction 'Bruker SAINT'
_computing_molecular_graphics 'Bruker SHELXTL'
_computing_publication_material 'Bruker SHELXTL'
_computing_structure_refinement 'SHELXL-97 (Sheldrick, 1997)'
_computing_structure_solution 'SHELXS-97 (Sheldrick, 1990)'
_diffrn_ambient_temperature 293(2)
_diffrn_measured_fraction_theta_full 0.999
_diffrn_measured_fraction_theta_max 0.999
_diffrn_measurement_device_type 'CCD area detector'
_diffrn_measurement_method 'phi and omega scans'
_diffrn_radiation_monochromator graphite
_diffrn_radiation_source 'fine-focus sealed tube'
_diffrn_radiation_type MoK\a
_diffrn_radiation_wavelength 0.71073
_diffrn_reflns_av_R_equivalents 0.0558
_diffrn_reflns_av_sigmaI/netI 0.0575
_diffrn_reflns_limit_h_max 17
_diffrn_reflns_limit_h_min -18
_diffrn_reflns_limit_k_max 26
_diffrn_reflns_limit_k_min -27
_diffrn_reflns_limit_l_max 19
_diffrn_reflns_limit_l_min -19
_diffrn_reflns_number 28472
_diffrn_reflns_theta_full 25.00
_diffrn_reflns_theta_max 25.00
_diffrn_reflns_theta_min 1.60
_exptl_absorpt_coefficient_mu 2.575
_exptl_absorpt_correction_T_max 1.0000
_exptl_absorpt_correction_T_min 0.199487
_exptl_absorpt_correction_type SADABS
_exptl_crystal_colour red
_exptl_crystal_density_diffrn 1.358
_exptl_crystal_density_meas 0
_exptl_crystal_density_method 'not measured'
_exptl_crystal_description block
_exptl_crystal_F_000 2216
_exptl_crystal_size_max 0.50
_exptl_crystal_size_mid 0.40
_exptl_crystal_size_min 0.30
_platon_squeeze_details
;

;
_refine_diff_density_max 1.904
_refine_diff_density_min -0.842
_refine_diff_density_rms 0.108
_refine_ls_extinction_method none
_refine_ls_goodness_of_fit_ref 1.019
_refine_ls_hydrogen_treatment riding
_refine_ls_matrix_type full
_refine_ls_number_parameters 613
_refine_ls_number_reflns 9345
_refine_ls_number_restraints 1
_refine_ls_restrained_S_all 1.020
_refine_ls_R_factor_all 0.0594
_refine_ls_R_factor_gt 0.0421
_refine_ls_shift/su_max 0.006
_refine_ls_shift/su_mean 0.000
_refine_ls_structure_factor_coef Fsqd
_refine_ls_weighting_details 'calc w=1/[\s^2^(Fo^2^)+(0.0676P)^2^+0.0000P] where P=(Fo^2^+2Fc^2^)/3'
_refine_ls_weighting_scheme calc
_refine_ls_wR_factor_gt 0.1102
_refine_ls_wR_factor_ref 0.1170
_reflns_number_gt 6965
_reflns_number_total 9345
_reflns_threshold_expression >2sigma(I)
_cod_data_source_file om200251k_si_005.cif
_cod_data_source_block cwc1531
_cod_depositor_comments
;
The following automatic conversions were performed:

'_symmetry_cell_setting' value 'Monoclinic' changed to 'monoclinic'
according to the built-in table from CIF Core dictionary named
'cif_core.dic' version 2.4.1 from 2010-06-29.

Automatic conversion script
Id: cif_fix_values 1715 2011-07-08 13:25:40Z adriana 
;
_cod_original_cell_volume 5324.4(18)
_cod_original_sg_symbol_H-M P2(1)/n
_cod_database_code 4063566

loop_
_symmetry_equiv_pos_as_xyz
'x, y, z'
'-x+1/2, y+1/2, -z+1/2'
'-x, -y, -z'
'x-1/2, -y-1/2, z-1/2'

loop_
_atom_site_label
_atom_site_type_symbol
_atom_site_fract_x
_atom_site_fract_y
_atom_site_fract_z
_atom_site_U_iso_or_equiv
_atom_site_adp_type
_atom_site_occupancy
_atom_site_symmetry_multiplicity
_atom_site_calc_flag
_atom_site_refinement_flags
Ir1 Ir 0.433535(14) 0.655025(9) 0.211560(12) 0.03850(10) Uani 1 1 d .
O1 O 0.4357(3) 0.55550(19) 0.1875(3) 0.0708(13) Uani 1 1 d .
H1 H 0.3887 0.5613 0.2015 0.106 Uiso 1 1 calc R
Si1 Si 0.41540(13) 0.94904(8) 0.23375(13) 0.0658(5) Uani 1 1 d .
N1 N 0.3607(3) 0.66155(19) 0.0830(3) 0.0443(11) Uani 1 1 d .
N2 N 0.5550(3) 0.66076(19) 0.1819(3) 0.0477(12) Uani 1 1 d .
N3 N 0.5074(3) 0.64264(19) 0.3397(3) 0.0428(11) Uani 1 1 d .
N4 N 0.3130(3) 0.64483(19) 0.2417(3) 0.0420(11) Uani 1 1 d .
C1 C 0.2647(4) 0.6589(2) 0.0478(4) 0.0453(13) Uani 1 1 d .
C2 C 0.2421(4) 0.6639(3) -0.0452(4) 0.0548(16) Uani 1 1 d .
H2A H 0.1831 0.6628 -0.0851 0.066 Uiso 1 1 calc R
C3 C 0.3220(4) 0.6706(3) -0.0641(4) 0.0572(16) Uani 1 1 d .
H3A H 0.3276 0.6751 -0.1196 0.069 Uiso 1 1 calc R
C4 C 0.3972(4) 0.6697(2) 0.0158(3) 0.0471(14) Uani 1 1 d .
C5 C 0.4898(4) 0.6753(3) 0.0229(4) 0.0518(14) Uani 1 1 d .
C6 C 0.5619(4) 0.6725(3) 0.1003(4) 0.0507(14) Uani 1 1 d .
C7 C 0.6584(4) 0.6806(3) 0.1090(4) 0.0697(19) Uani 1 1 d .
H7A H 0.6825 0.6903 0.0642 0.084 Uiso 1 1 calc R
C8 C 0.7076(5) 0.6717(3) 0.1922(5) 0.072(2) Uani 1 1 d .
H8A H 0.7717 0.6736 0.2152 0.087 Uiso 1 1 calc R
C9 C 0.6427(4) 0.6588(3) 0.2398(4) 0.0513(15) Uani 1 1 d .
C10 C 0.6652(4) 0.6464(2) 0.3272(4) 0.0497(14) Uani 1 1 d .
C11 C 0.6014(4) 0.6379(3) 0.3732(4) 0.0456(13) Uani 1 1 d .
C12 C 0.6240(4) 0.6224(3) 0.4638(4) 0.0553(15) Uani 1 1 d .
H12A H 0.6831 0.6163 0.5020 0.066 Uiso 1 1 calc R
C13 C 0.5443(4) 0.6185(3) 0.4827(4) 0.0532(15) Uani 1 1 d .
H13A H 0.5382 0.6087 0.5367 0.064 Uiso 1 1 calc R
C14 C 0.4710(4) 0.6315(3) 0.4072(3) 0.0438(13) Uani 1 1 d .
C15 C 0.3774(4) 0.6313(3) 0.4001(3) 0.0451(13) Uani 1 1 d .
C16 C 0.3046(4) 0.6383(2) 0.3238(3) 0.0446(13) Uani 1 1 d .
C17 C 0.2088(4) 0.6373(3) 0.3175(4) 0.0542(15) Uani 1 1 d .
H17A H 0.1842 0.6341 0.3637 0.065 Uiso 1 1 calc R
C18 C 0.1605(4) 0.6419(3) 0.2331(4) 0.0527(15) Uani 1 1 d .
H18A H 0.0963 0.6420 0.2102 0.063 Uiso 1 1 calc R
C19 C 0.2254(4) 0.6468(2) 0.1842(4) 0.0427(13) Uani 1 1 d .
C20 C 0.2011(4) 0.6525(2) 0.0937(4) 0.0425(13) Uani 1 1 d .
C21 C 0.5134(4) 0.6833(3) -0.0602(4) 0.0509(14) Uani 1 1 d .
C22 C 0.5367(7) 0.6393(3) -0.1021(5) 0.099(3) Uani 1 1 d .
H22A H 0.5386 0.6019 -0.0790 0.119 Uiso 1 1 calc R
C23 C 0.5586(8) 0.6464(4) -0.1799(6) 0.105(3) Uani 1 1 d .
H23A H 0.5759 0.6137 -0.2056 0.126 Uiso 1 1 calc R
C24 C 0.5560(4) 0.6968(3) -0.2176(4) 0.0600(17) Uani 1 1 d .
C25 C 0.5315(9) 0.7416(4) -0.1782(7) 0.160(5) Uani 1 1 d .
H25A H 0.5276 0.7784 -0.2033 0.192 Uiso 1 1 calc R
C26 C 0.5111(9) 0.7353(4) -0.0999(7) 0.172(6) Uani 1 1 d .
H26A H 0.4954 0.7684 -0.0740 0.206 Uiso 1 1 calc R
C27 C 0.5818(5) 0.7052(4) -0.3003(4) 0.090(2) Uani 1 1 d .
H27A H 0.5988 0.6683 -0.3192 0.134 Uiso 1 1 calc R
H27B H 0.6332 0.7317 -0.2894 0.134 Uiso 1 1 calc R
H27C H 0.5299 0.7210 -0.3448 0.134 Uiso 1 1 calc R
C31 C 0.7661(4) 0.6393(3) 0.3778(4) 0.0529(15) Uani 1 1 d .
C32 C 0.8200(4) 0.5973(3) 0.3544(4) 0.0668(18) Uani 1 1 d .
H32A H 0.7939 0.5738 0.3060 0.080 Uiso 1 1 calc R
C33 C 0.9112(5) 0.5899(3) 0.4013(5) 0.077(2) Uani 1 1 d .
H33A H 0.9458 0.5616 0.3839 0.093 Uiso 1 1 calc R
C34 C 0.9531(4) 0.6235(4) 0.4741(5) 0.073(2) Uani 1 1 d .
C35 C 0.8984(5) 0.6653(3) 0.4984(5) 0.0656(19) Uani 1 1 d .
H35A H 0.9240 0.6878 0.5480 0.079 Uiso 1 1 calc R
C36 C 0.8080(4) 0.6738(3) 0.4507(4) 0.0548(15) Uani 1 1 d .
H36A H 0.7738 0.7030 0.4670 0.066 Uiso 1 1 calc R
C37 C 1.0530(5) 0.6152(4) 0.5287(6) 0.113(3) Uani 1 1 d .
H37A H 1.0683 0.6430 0.5756 0.169 Uiso 1 1 calc R
H37B H 1.0928 0.6211 0.4930 0.169 Uiso 1 1 calc R
H37C H 1.0613 0.5763 0.5521 0.169 Uiso 1 1 calc R
C41 C 0.3519(4) 0.6195(3) 0.4824(3) 0.0504(15) Uani 1 1 d .
C42 C 0.3456(6) 0.6634(3) 0.5378(5) 0.082(2) Uani 1 1 d .
H42A H 0.3583 0.7018 0.5262 0.099 Uiso 1 1 calc R
C43 C 0.3200(7) 0.6501(4) 0.6126(5) 0.096(3) Uani 1 1 d .
H43A H 0.3176 0.6802 0.6507 0.115 Uiso 1 1 calc R
C44 C 0.2987(5) 0.5958(4) 0.6311(4) 0.077(2) Uani 1 1 d .
C45 C 0.3041(5) 0.5532(4) 0.5762(4) 0.087(2) Uani 1 1 d .
H45A H 0.2895 0.5151 0.5875 0.105 Uiso 1 1 calc R
C46 C 0.3310(5) 0.5645(3) 0.5026(4) 0.0745(19) Uani 1 1 d .
H46A H 0.3348 0.5337 0.4662 0.089 Uiso 1 1 calc R
C47 C 0.2697(6) 0.5850(5) 0.7124(5) 0.123(4) Uani 1 1 d .
H47A H 0.2553 0.5443 0.7155 0.184 Uiso 1 1 calc R
H47B H 0.2161 0.6081 0.7097 0.184 Uiso 1 1 calc R
H47C H 0.3195 0.5956 0.7631 0.184 Uiso 1 1 calc R
C51 C 0.1012(4) 0.6550(3) 0.0442(4) 0.0479(14) Uani 1 1 d .
C52 C 0.0420(4) 0.6079(3) 0.0423(4) 0.0637(17) Uani 1 1 d .
H52A H 0.0662 0.5726 0.0681 0.076 Uiso 1 1 calc R
C53 C -0.0511(5) 0.6132(3) 0.0029(4) 0.076(2) Uani 1 1 d .
H53A H -0.0892 0.5816 0.0046 0.091 Uiso 1 1 calc R
C54 C -0.0910(5) 0.6635(3) -0.0394(4) 0.069(2) Uani 1 1 d .
C55 C -0.0315(4) 0.7103(3) -0.0400(4) 0.0652(18) Uani 1 1 d .
H55A H -0.0557 0.7446 -0.0688 0.078 Uiso 1 1 calc R
C56 C 0.0621(4) 0.7060(3) 0.0015(4) 0.0569(16) Uani 1 1 d .
H56A H 0.1001 0.7378 0.0011 0.068 Uiso 1 1 calc R
C57 C -0.1946(5) 0.6696(4) -0.0823(5) 0.101(3) Uani 1 1 d .
H57A H -0.2248 0.6337 -0.0760 0.152 Uiso 1 1 calc R
H57B H -0.2067 0.6782 -0.1430 0.152 Uiso 1 1 calc R
H57C H -0.2179 0.7007 -0.0549 0.152 Uiso 1 1 calc R
C61 C 0.4297(3) 0.7429(2) 0.2236(3) 0.0373(12) Uani 1 1 d .
C62 C 0.3466(3) 0.7737(3) 0.1944(3) 0.0465(13) Uani 1 1 d .
H62A H 0.2917 0.7532 0.1709 0.056 Uiso 1 1 calc R
C63 C 0.3439(4) 0.8338(3) 0.1995(4) 0.0528(15) Uani 1 1 d .
H63A H 0.2867 0.8523 0.1803 0.063 Uiso 1 1 calc R
C64 C 0.4229(4) 0.8682(3) 0.2319(4) 0.0498(14) Uani 1 1 d .
C65 C 0.5062(4) 0.8367(3) 0.2602(4) 0.0543(16) Uani 1 1 d .
H65A H 0.5612 0.8574 0.2823 0.065 Uiso 1 1 calc R
C66 C 0.5100(4) 0.7767(3) 0.2568(3) 0.0490(14) Uani 1 1 d .
H66A H 0.5671 0.7581 0.2769 0.059 Uiso 1 1 calc R
C67 C 0.3265(6) 0.9712(4) 0.2840(6) 0.123(3) Uani 1 1 d .
H67A H 0.3230 1.0130 0.2850 0.184 Uiso 1 1 calc R
H67B H 0.3425 0.9564 0.3425 0.184 Uiso 1 1 calc R
H67C H 0.2675 0.9556 0.2507 0.184 Uiso 1 1 calc R
C68 C 0.3817(6) 0.9772(3) 0.1206(5) 0.105(3) Uani 1 1 d .
H68A H 0.4280 0.9667 0.0938 0.157 Uiso 1 1 calc R
H68B H 0.3763 1.0190 0.1213 0.157 Uiso 1 1 calc R
H68C H 0.3233 0.9606 0.0880 0.157 Uiso 1 1 calc R
C69 C 0.5278(6) 0.9817(4) 0.2957(6) 0.126(4) Uani 1 1 d .
H69A H 0.5745 0.9699 0.2702 0.190 Uiso 1 1 calc R
H69B H 0.5445 0.9685 0.3551 0.190 Uiso 1 1 calc R
H69C H 0.5226 1.0235 0.2941 0.190 Uiso 1 1 calc R
C70 C 0.4912(9) 0.5140(5) 0.2436(7) 0.153(4) Uani 1 1 d D
H70A H 0.5502 0.5319 0.2739 0.183 Uiso 1 1 calc R
H70B H 0.5031 0.4820 0.2090 0.183 Uiso 1 1 calc R
C71 C 0.4504(8) 0.4900(4) 0.3090(6) 0.138(4) Uani 1 1 d D
H71A H 0.4930 0.4630 0.3460 0.207 Uiso 1 1 calc R
H71B H 0.3936 0.4703 0.2798 0.207 Uiso 1 1 calc R
H71C H 0.4381 0.5213 0.3436 0.207 Uiso 1 1 calc R
O2 O 0.4004(9) 0.5189(4) 0.0012(8) 0.252(6) Uani 1 1 d .
H2 H 0.4338 0.4966 0.0370 0.378 Uiso 1 1 calc R
C72 C 0.2935(9) 0.4918(6) -0.0333(12) 0.312(14) Uani 1 1 d .
H72A H 0.2817 0.4692 0.0125 0.468 Uiso 1 1 calc R
H72B H 0.2873 0.4673 -0.0831 0.468 Uiso 1 1 calc R
H72C H 0.2497 0.5233 -0.0491 0.468 Uiso 1 1 calc R

loop_
_atom_site_aniso_label
_atom_site_aniso_U_11
_atom_site_aniso_U_22
_atom_site_aniso_U_33
_atom_site_aniso_U_23
_atom_site_aniso_U_13
_atom_site_aniso_U_12
Ir1 0.04023(14) 0.04462(15) 0.03281(13) -0.00046(9) 0.01432(9) -0.00161(9)
O1 0.091(3) 0.047(3) 0.073(3) 0.002(2) 0.023(3) 0.017(2)
Si1 0.0717(12) 0.0468(11) 0.0749(12) -0.0023(9) 0.0165(10) -0.0054(9)
N1 0.052(3) 0.049(3) 0.035(2) -0.001(2) 0.018(2) -0.005(2)
N2 0.047(3) 0.061(3) 0.043(3) 0.002(2) 0.025(2) -0.003(2)
N3 0.046(3) 0.046(3) 0.036(2) 0.0037(19) 0.012(2) 0.001(2)
N4 0.039(3) 0.053(3) 0.036(2) 0.001(2) 0.014(2) -0.006(2)
C1 0.047(3) 0.053(4) 0.036(3) -0.002(2) 0.012(3) -0.005(3)
C2 0.057(4) 0.069(5) 0.036(3) -0.001(3) 0.012(3) -0.001(3)
C3 0.059(4) 0.077(5) 0.038(3) 0.001(3) 0.018(3) 0.001(3)
C4 0.057(4) 0.049(4) 0.037(3) 0.002(2) 0.017(3) -0.001(3)
C5 0.060(4) 0.052(4) 0.049(4) -0.005(3) 0.025(3) -0.001(3)
C6 0.051(4) 0.064(4) 0.043(3) -0.004(3) 0.022(3) -0.002(3)
C7 0.053(4) 0.112(6) 0.053(4) 0.003(4) 0.029(3) -0.003(4)
C8 0.046(4) 0.114(6) 0.063(4) -0.003(4) 0.025(3) -0.001(4)
C9 0.040(3) 0.067(4) 0.047(3) 0.001(3) 0.013(3) -0.001(3)
C10 0.042(3) 0.049(4) 0.057(4) 0.004(3) 0.012(3) 0.006(2)
C11 0.042(3) 0.053(4) 0.041(3) 0.003(3) 0.011(3) -0.001(3)
C12 0.049(4) 0.066(4) 0.047(3) 0.001(3) 0.009(3) 0.003(3)
C13 0.054(4) 0.069(4) 0.036(3) 0.004(3) 0.013(3) -0.002(3)
C14 0.048(3) 0.054(3) 0.031(3) 0.004(2) 0.015(2) -0.003(3)
C15 0.048(3) 0.053(3) 0.038(3) 0.002(3) 0.017(3) -0.002(3)
C16 0.048(3) 0.050(3) 0.039(3) 0.000(2) 0.019(3) -0.003(3)
C17 0.053(4) 0.073(4) 0.040(3) 0.008(3) 0.020(3) -0.005(3)
C18 0.039(3) 0.068(4) 0.049(4) 0.006(3) 0.011(3) -0.006(3)
C19 0.044(3) 0.044(3) 0.040(3) 0.002(2) 0.013(3) -0.005(2)
C20 0.045(3) 0.044(3) 0.037(3) 0.005(2) 0.010(2) -0.004(2)
C21 0.059(4) 0.060(4) 0.042(3) -0.002(3) 0.028(3) 0.002(3)
C22 0.197(10) 0.053(4) 0.080(5) 0.007(4) 0.089(6) 0.013(5)
C23 0.195(11) 0.068(6) 0.083(6) -0.027(4) 0.087(7) -0.015(6)
C24 0.064(4) 0.064(5) 0.059(4) -0.006(3) 0.030(3) -0.010(3)
C25 0.327(16) 0.074(6) 0.157(9) 0.040(6) 0.189(11) 0.037(8)
C26 0.362(17) 0.067(6) 0.186(10) 0.007(6) 0.233(12) 0.016(8)
C27 0.106(6) 0.121(7) 0.061(4) -0.006(4) 0.054(4) -0.012(5)
C31 0.046(3) 0.071(4) 0.045(3) 0.005(3) 0.019(3) 0.006(3)
C32 0.057(4) 0.079(5) 0.063(4) -0.019(3) 0.016(3) 0.009(3)
C33 0.057(4) 0.090(6) 0.085(5) -0.008(4) 0.022(4) 0.028(4)
C34 0.047(4) 0.090(6) 0.082(5) 0.014(4) 0.021(4) 0.012(4)
C35 0.058(4) 0.079(5) 0.060(4) -0.006(3) 0.018(3) -0.014(3)
C36 0.041(3) 0.065(4) 0.058(4) -0.002(3) 0.015(3) 0.000(3)
C37 0.051(5) 0.148(9) 0.122(7) 0.013(6) 0.000(5) 0.015(5)
C41 0.040(3) 0.074(5) 0.038(3) 0.000(3) 0.014(2) -0.007(3)
C42 0.115(6) 0.081(6) 0.070(5) -0.013(4) 0.057(5) -0.018(4)
C43 0.106(7) 0.138(9) 0.059(5) -0.026(5) 0.050(5) -0.012(5)
C44 0.056(4) 0.133(7) 0.047(4) 0.011(5) 0.019(3) -0.016(4)
C45 0.105(6) 0.110(7) 0.056(4) 0.011(4) 0.037(4) -0.019(5)
C46 0.104(6) 0.072(5) 0.057(4) 0.003(3) 0.038(4) -0.009(4)
C47 0.112(7) 0.212(12) 0.055(5) 0.021(6) 0.041(5) -0.019(7)
C51 0.047(3) 0.062(4) 0.034(3) 0.005(3) 0.012(3) -0.007(3)
C52 0.056(4) 0.063(4) 0.062(4) 0.012(3) 0.004(3) -0.009(3)
C53 0.061(4) 0.089(6) 0.068(5) 0.012(4) 0.005(4) -0.025(4)
C54 0.050(4) 0.103(6) 0.048(4) 0.006(4) 0.009(3) 0.006(4)
C55 0.067(4) 0.083(5) 0.047(4) 0.012(3) 0.019(3) 0.024(4)
C56 0.064(4) 0.062(4) 0.050(4) 0.002(3) 0.025(3) 0.000(3)
C57 0.046(4) 0.173(9) 0.078(6) -0.004(5) 0.009(4) 0.010(5)
C61 0.039(3) 0.043(3) 0.030(3) 0.001(2) 0.011(2) 0.002(2)
C62 0.037(3) 0.054(4) 0.046(3) 0.000(3) 0.009(2) -0.007(3)
C63 0.042(3) 0.051(4) 0.064(4) 0.007(3) 0.014(3) 0.006(3)
C64 0.053(4) 0.046(3) 0.046(3) 0.003(3) 0.008(3) -0.002(3)
C65 0.053(4) 0.051(4) 0.051(4) -0.002(3) 0.003(3) -0.010(3)
C66 0.042(3) 0.052(4) 0.045(3) 0.000(3) 0.001(3) 0.002(3)
C67 0.156(8) 0.065(6) 0.175(10) -0.007(6) 0.093(7) 0.013(6)
C68 0.153(8) 0.066(6) 0.084(6) 0.009(4) 0.016(5) 0.004(5)
C69 0.105(6) 0.070(6) 0.171(10) -0.029(6) -0.008(6) -0.025(5)
C70 0.244(14) 0.090(8) 0.138(10) -0.024(7) 0.078(10) -0.001(9)
C71 0.224(12) 0.092(7) 0.115(8) -0.004(6) 0.079(8) -0.002(7)
O2 0.401(17) 0.129(8) 0.304(14) 0.031(8) 0.224(13) 0.014(9)
C72 0.185(14) 0.142(13) 0.46(3) 0.142(17) -0.121(16) -0.024(11)

loop_
_atom_type_symbol
_atom_type_description
_atom_type_scat_dispersion_real
_atom_type_scat_dispersion_imag
_atom_type_scat_source
C C 0.0033 0.0016 'International Tables Vol C Tables 4.2.6.8 and 6.1.1.4'
H H 0.0000 0.0000 'International Tables Vol C Tables 4.2.6.8 and 6.1.1.4'
N N 0.0061 0.0033 'International Tables Vol C Tables 4.2.6.8 and 6.1.1.4'
Si Si 0.0817 0.0704 'International Tables Vol C Tables 4.2.6.8 and 6.1.1.4'
Ir Ir -1.4442 7.9887 'International Tables Vol C Tables 4.2.6.8 and 6.1.1.4'
O O 0.0106 0.0060 'International Tables Vol C Tables 4.2.6.8 and 6.1.1.4'

loop_
_geom_angle_atom_site_label_1
_geom_angle_atom_site_label_2
_geom_angle_atom_site_label_3
_geom_angle
C61 Ir1 N1 90.13(17)
C61 Ir1 N4 92.11(18)
N1 Ir1 N4 90.11(18)
C61 Ir1 N2 90.74(18)
N1 Ir1 N2 90.36(18)
N4 Ir1 N2 177.11(18)
C61 Ir1 N3 93.65(17)
N1 Ir1 N3 176.21(17)
N4 Ir1 N3 89.98(17)
N2 Ir1 N3 89.37(19)
C67 Si1 C69 109.2(5)
C67 Si1 C68 108.5(4)
C69 Si1 C68 108.9(4)
C67 Si1 C64 109.7(3)
C69 Si1 C64 111.1(3)
C68 Si1 C64 109.4(3)
C4 N1 C1 107.9(4)
C4 N1 Ir1 126.1(4)
C1 N1 Ir1 126.0(3)
C9 N2 C6 108.4(5)
C9 N2 Ir1 126.5(4)
C6 N2 Ir1 124.9(4)
C11 N3 C14 106.9(4)
C11 N3 Ir1 126.5(4)
C14 N3 Ir1 126.2(4)
C19 N4 C16 107.5(4)
C19 N4 Ir1 126.1(4)
C16 N4 Ir1 126.3(4)
C20 C1 N1 126.5(5)
C20 C1 C2 125.4(5)
N1 C1 C2 108.1(5)
C3 C2 C1 107.4(5)
C2 C3 C4 108.7(5)
N1 C4 C5 126.4(5)
N1 C4 C3 107.9(5)
C5 C4 C3 125.7(5)
C4 C5 C6 125.0(5)
C4 C5 C21 116.8(5)
C6 C5 C21 118.2(5)
N2 C6 C5 126.8(5)
N2 C6 C7 107.6(5)
C5 C6 C7 125.6(5)
C8 C7 C6 108.7(5)
C7 C8 C9 107.4(6)
N2 C9 C10 126.2(5)
N2 C9 C8 107.8(5)
C10 C9 C8 125.9(6)
C9 C10 C11 125.0(5)
C9 C10 C31 118.2(5)
C11 C10 C31 116.7(5)
N3 C11 C10 125.9(5)
N3 C11 C12 108.6(5)
C10 C11 C12 125.5(5)
C13 C12 C11 107.1(5)
C12 C13 C14 108.7(5)
N3 C14 C15 125.2(5)
N3 C14 C13 108.6(5)
C15 C14 C13 126.1(5)
C14 C15 C16 126.1(5)
C14 C15 C41 117.1(5)
C16 C15 C41 116.7(5)
N4 C16 C15 125.7(5)
N4 C16 C17 108.9(5)
C15 C16 C17 125.4(5)
C18 C17 C16 107.6(5)
C17 C18 C19 108.0(5)
N4 C19 C20 127.0(5)
N4 C19 C18 108.1(5)
C20 C19 C18 124.9(5)
C1 C20 C19 124.1(5)
C1 C20 C51 118.0(5)
C19 C20 C51 117.8(5)
C22 C21 C26 113.9(6)
C22 C21 C5 122.6(6)
C26 C21 C5 123.6(6)
C21 C22 C23 122.8(7)
C24 C23 C22 122.7(7)
C23 C24 C25 116.0(7)
C23 C24 C27 123.1(7)
C25 C24 C27 120.8(7)
C24 C25 C26 122.0(8)
C21 C26 C25 122.6(7)
C32 C31 C36 117.8(6)
C32 C31 C10 120.9(6)
C36 C31 C10 121.3(5)
C33 C32 C31 120.9(6)
C32 C33 C34 121.8(6)
C33 C34 C35 117.3(6)
C33 C34 C37 122.9(7)
C35 C34 C37 119.8(8)
C36 C35 C34 121.3(7)
C35 C36 C31 120.9(6)
C46 C41 C42 117.2(6)
C46 C41 C15 120.9(6)
C42 C41 C15 121.9(6)
C41 C42 C43 119.5(7)
C44 C43 C42 122.5(7)
C45 C44 C43 117.7(7)
C45 C44 C47 122.8(8)
C43 C44 C47 119.5(8)
C44 C45 C46 121.4(8)
C41 C46 C45 121.7(7)
C56 C51 C52 117.6(6)
C56 C51 C20 120.6(5)
C52 C51 C20 121.7(5)
C53 C52 C51 120.4(6)
C52 C53 C54 122.7(7)
C53 C54 C55 117.0(6)
C53 C54 C57 122.7(7)
C55 C54 C57 120.3(7)
C56 C55 C54 120.9(6)
C55 C56 C51 121.3(6)
C62 C61 C66 116.1(5)
C62 C61 Ir1 121.3(4)
C66 C61 Ir1 122.5(4)
C63 C62 C61 121.6(5)
C62 C63 C64 123.2(5)
C63 C64 C65 114.7(6)
C63 C64 Si1 121.3(4)
C65 C64 Si1 124.0(4)
C66 C65 C64 122.9(5)
C65 C66 C61 121.5(5)
O1 C70 C71 114.3(10)

loop_
_geom_bond_atom_site_label_1
_geom_bond_atom_site_label_2
_geom_bond_distance
Ir1 C61 2.024(5)
Ir1 N1 2.035(4)
Ir1 N4 2.041(4)
Ir1 N2 2.041(4)
Ir1 N3 2.047(4)
O1 C70 1.402(12)
Si1 C67 1.841(8)
Si1 C69 1.850(8)
Si1 C68 1.853(8)
Si1 C64 1.855(6)
N1 C4 1.371(7)
N1 C1 1.393(7)
N2 C9 1.374(8)
N2 C6 1.377(7)
N3 C11 1.366(7)
N3 C14 1.385(6)
N4 C19 1.370(7)
N4 C16 1.376(6)
C1 C20 1.390(8)
C1 C2 1.437(8)
C2 C3 1.343(8)
C3 C4 1.438(8)
C4 C5 1.379(8)
C5 C6 1.388(8)
C5 C21 1.498(7)
C6 C7 1.438(8)
C7 C8 1.336(9)
C8 C9 1.451(8)
C9 C10 1.374(8)
C10 C11 1.399(8)
C10 C31 1.507(8)
C11 C12 1.439(7)
C12 C13 1.336(8)
C13 C14 1.407(7)
C14 C15 1.388(7)
C15 C16 1.390(7)
C15 C41 1.513(7)
C16 C17 1.426(8)
C17 C18 1.338(8)
C18 C19 1.440(8)
C19 C20 1.396(8)
C20 C51 1.484(8)
C21 C22 1.319(9)
C21 C26 1.348(10)
C22 C23 1.401(10)
C23 C24 1.298(10)
C24 C25 1.318(10)
C24 C27 1.510(8)
C25 C26 1.393(10)
C31 C32 1.386(8)
C31 C36 1.398(8)
C32 C33 1.369(9)
C33 C34 1.385(10)
C34 C35 1.398(10)
C34 C37 1.514(9)
C35 C36 1.366(9)
C41 C46 1.363(9)
C41 C42 1.366(9)
C42 C43 1.409(10)
C43 C44 1.340(10)
C44 C45 1.335(10)
C44 C47 1.523(8)
C45 C46 1.391(8)
C51 C56 1.392(8)
C51 C52 1.396(8)
C52 C53 1.367(9)
C53 C54 1.379(9)
C54 C55 1.401(9)
C54 C57 1.518(9)
C55 C56 1.377(8)
C61 C62 1.394(7)
C61 C66 1.403(7)
C62 C63 1.380(8)
C63 C64 1.394(8)
C64 C65 1.403(8)
C65 C66 1.377(8)
C70 C71 1.480(8)
O2 C72 1.665(15)

loop_
_platon_squeeze_void_nr
_platon_squeeze_void_average_x
_platon_squeeze_void_average_y
_platon_squeeze_void_average_z
_platon_squeeze_void_volume
_platon_squeeze_void_count_electrons
1 0.110 0.346 0.839 37.8 -1.1
2 0.390 0.846 0.661 37.8 -0.3
3 0.610 0.154 0.339 37.8 -1.3
4 0.890 0.654 0.161 37.8 -0.4
